data_2202114
loop_
_publ_author_name
'Vr\'abel, Viktor'
'Ko\<z\'i\<sek, Jozef'
'Marchal\'in, \<Stefan'

_publ_section_title
;Diethyl
 2-methyl-6-(2-thiazolidinyl)-4-(2-thienyl)-1,4-dihydropyridine-3,5-dicarboxylate
;
_journal_issue 3
_journal_name_full 'Acta Crystallographica Section E'
_journal_page_first o376
_journal_page_last o377
_journal_paper_doi 10.1107/S1600536803004124
_journal_volume 59
_journal_year 2003
_chemical_formula_iupac 'C19 H24 N2 O4 S2'
_chemical_formula_moiety 'C19 H24 N2 O4 S2'
_chemical_formula_sum 'C19 H24 N2 O4 S2'
_chemical_formula_weight 408.52
_chemical_name_systematic
;
Diethyl 2-methyl-6-(2-thiazolidinyl)-4-(2-thienyl-1,4-dihydropyridine-
-3,5-dicarboxylate
;
_space_group_IT_number 2
_symmetry_cell_setting triclinic
_symmetry_space_group_name_Hall '-P 1'
_symmetry_space_group_name_H-M 'P -1'
_atom_sites_solution_hydrogens geom
_atom_sites_solution_primary direct
_atom_sites_solution_secondary difmap
_audit_creation_method SHELXL-97
_cell_angle_alpha 69.21(3)
_cell_angle_beta 71.47(3)
_cell_angle_gamma 83.99(3)
_cell_formula_units_Z 2
_cell_length_a 8.9441(18)
_cell_length_b 11.222(2)
_cell_length_c 11.489(2)
_cell_measurement_reflns_used 6596
_cell_measurement_temperature 293(2)
_cell_measurement_theta_max 28.6
_cell_measurement_theta_min 12.4
_cell_volume 1022.1(4)
_computing_cell_refinement 'CrysAlisRED (Oxford Diffraction Limited, 2002)'
_computing_data_collection 'CrysAlisCCD (Oxford Diffraction Limited, 2002)'
_computing_data_reduction CrysAlisRED
_computing_molecular_graphics 'DIAMOND (Brandenburg, 2001)'
_computing_publication_material SHELXS97
_computing_structure_refinement 'SHELXL97 (Sheldrick, 1997)'
_computing_structure_solution 'SHELXS97 (Sheldrick, 1997)'
_diffrn_ambient_temperature 293(2)
_diffrn_detector_area_resol_mean 'Sapphire CCD detector'
_diffrn_measured_fraction_theta_full 0.892
_diffrn_measured_fraction_theta_max 0.892
_diffrn_measurement_device_type 'Oxford Diffraction Xcalibur CCD'
_diffrn_measurement_method 'Rotation method data acquisition using \w and \f'
_diffrn_radiation_monochromator graphite
_diffrn_radiation_source 'fine-focus sealed tube'
_diffrn_radiation_type MoK\a
_diffrn_radiation_wavelength 0.71073
_diffrn_reflns_av_R_equivalents 0.0315
_diffrn_reflns_av_sigmaI/netI 0.0930
_diffrn_reflns_limit_h_max 12
_diffrn_reflns_limit_h_min -10
_diffrn_reflns_limit_k_max 15
_diffrn_reflns_limit_k_min -15
_diffrn_reflns_limit_l_max 15
_diffrn_reflns_limit_l_min -15
_diffrn_reflns_number 6596
_diffrn_reflns_theta_full 29.07
_diffrn_reflns_theta_max 29.07
_diffrn_reflns_theta_min 3.10
_exptl_absorpt_coefficient_mu 0.287
_exptl_absorpt_correction_type none
_exptl_crystal_colour yellow
_exptl_crystal_density_diffrn 1.327
_exptl_crystal_density_meas 1.330(10)
_exptl_crystal_density_method 'flotation in bromoform--hexane'
_exptl_crystal_description prism
_exptl_crystal_F_000 432
_exptl_crystal_size_max 0.4
_exptl_crystal_size_mid 0.3
_exptl_crystal_size_min 0.2
_refine_diff_density_max 0.456
_refine_diff_density_min -0.480
_refine_ls_extinction_method none
_refine_ls_goodness_of_fit_ref 0.955
_refine_ls_hydrogen_treatment constr
_refine_ls_matrix_type full
_refine_ls_number_parameters 247
_refine_ls_number_reflns 5344
_refine_ls_number_restraints 0
_refine_ls_restrained_S_all 0.955
_refine_ls_R_factor_all 0.1397
_refine_ls_R_factor_gt 0.0551
_refine_ls_shift/su_max 0.022
_refine_ls_shift/su_mean 0.000
_refine_ls_structure_factor_coef Fsqd
_refine_ls_weighting_details 'calc w = 1/[\s^2^(Fo^2^)+(0.0448P)^2^] where P = (Fo^2^+2Fc^2^)/3'
_refine_ls_weighting_scheme calc
_refine_ls_wR_factor_gt 0.1094
_refine_ls_wR_factor_ref 0.1250
_reflns_number_gt 2163
_reflns_number_total 5344
_reflns_threshold_expression I>2\s(I)
_cod_data_source_file ob6216.cif
_cod_data_source_block I
_cod_original_cell_volume 1022.0(4)
_cod_database_code 2202114

loop_
_symmetry_equiv_pos_as_xyz
'x, y, z'
'-x, -y, -z'

loop_
_atom_site_label
_atom_site_fract_x
_atom_site_fract_y
_atom_site_fract_z
_atom_site_U_iso_or_equiv
_atom_site_adp_type
_atom_site_calc_flag
_atom_site_refinement_flags
_atom_site_occupancy
_atom_site_disorder_assembly
_atom_site_disorder_group
_atom_site_type_symbol
C2 -0.1335(3) 0.9317(2) 0.3083(2) 0.0367(6) Uani d . 1 . . C
C3 -0.2244(3) 0.8259(2) 0.3711(2) 0.0379(6) Uani d . 1 . . C
C4 -0.2930(3) 0.7845(2) 0.5185(2) 0.0398(6) Uani d . 1 . . C
H4 -0.3911 0.7370 0.5447 0.048 Uiso calc R 1 . . H
C5 -0.3315(3) 0.9016(3) 0.5607(2) 0.0422(6) Uani d . 1 . . C
C6 -0.2438(3) 1.0082(3) 0.4903(2) 0.0441(6) Uani d . 1 . . C
C7 -0.0330(3) 0.9783(2) 0.1664(2) 0.0408(6) Uani d . 1 . . C
H7 -0.0990 0.9818 0.1116 0.049 Uiso calc R 1 . . H
C9 0.2790(3) 0.9854(3) 0.0806(3) 0.0668(9) Uani d . 1 . . C
H9A 0.3675 0.9523 0.1138 0.080 Uiso calc R 1 . . H
H9B 0.3168 1.0165 -0.0141 0.080 Uiso calc R 1 . . H
C10 0.1990(3) 1.0904(3) 0.1308(3) 0.0629(8) Uani d . 1 . . C
H10A 0.1984 1.0705 0.2203 0.075 Uiso calc R 1 . . H
H10B 0.2557 1.1702 0.0780 0.075 Uiso calc R 1 . . H
N12 0.0379(2) 1.1018(2) 0.1242(2) 0.0491(6) Uani d . 1 . . N
H12 -0.0087 1.1730 0.0985 0.059 Uiso calc R 1 . . H
C12 -0.2550(3) 0.7519(2) 0.2986(3) 0.0421(6) Uani d . 1 . . C
C15 -0.4147(4) 0.5874(3) 0.3114(3) 0.0707(9) Uani d . 1 . . C
H15A -0.4452 0.5019 0.3722 0.085 Uiso calc R 1 . . H
H15B -0.3272 0.5809 0.2381 0.085 Uiso calc R 1 . . H
C16 -0.5468(5) 0.6487(5) 0.2655(5) 0.1402(19) Uani d . 1 . . C
H16A -0.6351 0.6511 0.3387 0.210 Uiso calc R 1 . . H
H16B -0.5752 0.6013 0.2205 0.210 Uiso calc R 1 . . H
H16C -0.5173 0.7340 0.2071 0.210 Uiso calc R 1 . . H
C17 -0.1777(3) 0.6962(2) 0.5818(2) 0.0440(6) Uani d . 1 . . C
C19 -0.0438(4) 0.5525(3) 0.7357(3) 0.0795(10) Uani d . 1 . . C
H19 -0.0115 0.5013 0.8070 0.095 Uiso calc R 1 . . H
C20 0.0384(4) 0.5704(3) 0.6137(4) 0.0764(10) Uani d . 1 . . C
H20 0.1355 0.5329 0.5887 0.092 Uiso calc R 1 . . H
C21 -0.0373(4) 0.6537(3) 0.5237(3) 0.0660(9) Uani d . 1 . . C
H21 0.0059 0.6765 0.4336 0.079 Uiso calc R 1 . . H
C22 -0.4587(3) 0.8939(3) 0.6815(3) 0.0526(7) Uani d . 1 . . C
C25 -0.6520(4) 0.7560(4) 0.8586(3) 0.0933(12) Uani d . 1 . . C
H25B -0.6032 0.7629 0.9204 0.112 Uiso calc R 1 . . H
H25A -0.7340 0.8196 0.8519 0.112 Uiso calc R 1 . . H
C26 -0.7172(7) 0.6374(5) 0.9031(5) 0.194(3) Uani d . 1 . . C
H26A -0.7344 0.6205 0.8321 0.291 Uiso calc R 1 . . H
H26B -0.8160 0.6334 0.9696 0.291 Uiso calc R 1 . . H
H26C -0.6470 0.5749 0.9389 0.291 Uiso calc R 1 . . H
C27 -0.2552(4) 1.1299(3) 0.5182(3) 0.0659(9) Uani d . 1 . . C
H27A -0.3637 1.1463 0.5573 0.099 Uiso calc R 1 . . H
H27B -0.2131 1.1989 0.4381 0.099 Uiso calc R 1 . . H
H27C -0.1961 1.1227 0.5770 0.099 Uiso calc R 1 . . H
N1 -0.1299(2) 1.01246(19) 0.37406(19) 0.0453(5) Uani d . 1 . . N
H1 -0.0544 1.0674 0.3419 0.054 Uiso calc R 1 . . H
O13 -0.1925(2) 0.76672(18) 0.18480(17) 0.0598(5) Uani d . 1 . . O
O14 -0.3653(2) 0.65982(18) 0.37544(17) 0.0584(5) Uani d . 1 . . O
O23 -0.4932(2) 0.9723(2) 0.73487(19) 0.0730(6) Uani d . 1 . . O
O24 -0.5351(2) 0.7802(2) 0.73244(18) 0.0661(6) Uani d . 1 . . O
S8 0.12942(8) 0.86367(7) 0.13985(7) 0.0565(2) Uani d . 1 . . S
S18 -0.21617(12) 0.63390(10) 0.74823(8) 0.0908(4) Uani d . 1 . . S

loop_
_atom_site_aniso_label
_atom_site_aniso_U_11
_atom_site_aniso_U_22
_atom_site_aniso_U_33
_atom_site_aniso_U_12
_atom_site_aniso_U_13
_atom_site_aniso_U_23
C2 0.0378(14) 0.0432(15) 0.0329(14) 0.0051(12) -0.0141(11) -0.0157(12)
C3 0.0383(14) 0.0451(16) 0.0330(13) 0.0022(12) -0.0102(11) -0.0175(12)
C4 0.0424(15) 0.0472(16) 0.0322(14) -0.0006(12) -0.0104(12) -0.0168(12)
C5 0.0446(15) 0.0543(17) 0.0328(14) 0.0112(13) -0.0151(12) -0.0208(13)
C6 0.0534(17) 0.0487(17) 0.0376(15) 0.0085(14) -0.0186(13) -0.0215(13)
C7 0.0459(15) 0.0451(16) 0.0325(14) 0.0022(13) -0.0142(12) -0.0131(12)
C9 0.0435(17) 0.100(3) 0.0513(18) -0.0014(17) -0.0121(14) -0.0201(18)
C10 0.059(2) 0.080(2) 0.0523(18) -0.0177(17) -0.0180(15) -0.0195(17)
N12 0.0534(14) 0.0404(14) 0.0505(14) 0.0002(11) -0.0173(11) -0.0105(11)
C12 0.0459(16) 0.0434(16) 0.0390(16) 0.0024(13) -0.0149(13) -0.0151(13)
C15 0.082(2) 0.072(2) 0.071(2) -0.0177(19) -0.0208(18) -0.0362(18)
C16 0.121(4) 0.154(4) 0.232(6) 0.042(3) -0.117(4) -0.121(4)
C17 0.0531(17) 0.0428(16) 0.0374(15) -0.0022(13) -0.0150(13) -0.0132(12)
C19 0.085(3) 0.078(2) 0.067(2) 0.014(2) -0.042(2) -0.0010(19)
C20 0.073(2) 0.064(2) 0.081(3) 0.0168(18) -0.031(2) -0.0091(19)
C21 0.062(2) 0.075(2) 0.0494(18) 0.0161(17) -0.0181(16) -0.0108(16)
C22 0.0483(17) 0.073(2) 0.0416(17) 0.0139(16) -0.0197(14) -0.0243(16)
C25 0.074(2) 0.112(3) 0.060(2) 0.007(2) 0.0210(19) -0.028(2)
C26 0.227(6) 0.111(4) 0.128(4) -0.041(4) 0.101(4) -0.029(3)
C27 0.092(2) 0.059(2) 0.0544(18) 0.0082(17) -0.0218(17) -0.0299(16)
N1 0.0496(13) 0.0504(14) 0.0408(13) -0.0049(11) -0.0135(11) -0.0199(11)
O13 0.0746(14) 0.0695(13) 0.0390(11) -0.0131(11) -0.0086(10) -0.0266(10)
O14 0.0656(13) 0.0666(13) 0.0486(11) -0.0187(11) -0.0098(10) -0.0272(10)
O23 0.0729(14) 0.0963(17) 0.0597(13) 0.0193(12) -0.0115(11) -0.0508(13)
O24 0.0567(13) 0.0811(16) 0.0441(12) 0.0009(11) 0.0087(10) -0.0234(11)
S8 0.0508(5) 0.0634(5) 0.0457(4) 0.0081(4) -0.0055(3) -0.0175(4)
S18 0.1047(8) 0.1102(8) 0.0451(5) 0.0306(6) -0.0278(5) -0.0158(5)

loop_
_atom_type_symbol
_atom_type_description
_atom_type_scat_dispersion_real
_atom_type_scat_dispersion_imag
_atom_type_scat_source
C C 0.0033 0.0016 'International Tables Vol C Tables 4.2.6.8 and 6.1.1.4'
H H 0.0000 0.0000 'International Tables Vol C Tables 4.2.6.8 and 6.1.1.4'
N N 0.0061 0.0033 'International Tables Vol C Tables 4.2.6.8 and 6.1.1.4'
O O 0.0106 0.0060 'International Tables Vol C Tables 4.2.6.8 and 6.1.1.4'
S S 0.1246 0.1234 'International Tables Vol C Tables 4.2.6.8 and 6.1.1.4'

loop_
_geom_angle_atom_site_label_1
_geom_angle_atom_site_label_2
_geom_angle_atom_site_label_3
_geom_angle
_geom_angle_publ_flag
C3 C2 N1 119.4(2) yes
C3 C2 C7 127.3(2) ?
N1 C2 C7 113.3(2) ?
C2 C3 C12 120.6(2) ?
C2 C3 C4 118.6(2) ?
C12 C3 C4 120.8(2) ?
C3 C4 C17 109.44(19) yes
C3 C4 C5 109.8(2) yes
C17 C4 C5 112.19(19) ?
C3 C4 H4 108.5 ?
C17 C4 H4 108.5 ?
C5 C4 H4 108.5 ?
C6 C5 C22 121.0(2) ?
C6 C5 C4 119.5(2) ?
C22 C5 C4 119.4(2) ?
C5 C6 N1 118.6(2) ?
C5 C6 C27 128.2(2) ?
N1 C6 C27 113.1(2) ?
N12 C7 C2 114.1(2) ?
N12 C7 S8 107.47(17) ?
C2 C7 S8 109.40(16) ?
N12 C7 H7 108.6 ?
C2 C7 H7 108.6 ?
S8 C7 H7 108.6 ?
C10 C9 S8 105.29(19) ?
C10 C9 H9A 110.7 ?
S8 C9 H9A 110.7 ?
C10 C9 H9B 110.7 ?
S8 C9 H9B 110.7 ?
H9A C9 H9B 108.8 ?
N12 C10 C9 108.5(2) ?
N12 C10 H10A 110.0 ?
C9 C10 H10A 110.0 ?
N12 C10 H10B 110.0 ?
C9 C10 H10B 110.0 ?
H10A C10 H10B 108.4 ?
C7 N12 C10 111.0(2) yes
C7 N12 H12 124.5 ?
C10 N12 H12 124.5 ?
O13 C12 O14 121.7(2) yes
O13 C12 C3 126.4(2) ?
O14 C12 C3 111.9(2) ?
O14 C15 C16 110.6(3) ?
O14 C15 H15A 109.5 ?
C16 C15 H15A 109.5 ?
O14 C15 H15B 109.5 ?
C16 C15 H15B 109.5 ?
H15A C15 H15B 108.1 ?
C15 C16 H16A 109.5 ?
C15 C16 H16B 109.5 ?
H16A C16 H16B 109.5 ?
C15 C16 H16C 109.5 ?
H16A C16 H16C 109.5 ?
H16B C16 H16C 109.5 ?
C21 C17 C4 128.7(2) ?
C21 C17 S18 109.4(2) ?
C4 C17 S18 121.89(18) ?
C20 C19 S18 112.0(2) ?
C20 C19 H19 124.0 ?
S18 C19 H19 124.0 ?
C19 C20 C21 112.6(3) ?
C19 C20 H20 123.7 ?
C21 C20 H20 123.7 ?
C17 C21 C20 113.5(3) ?
C17 C21 H21 123.2 ?
C20 C21 H21 123.2 ?
O23 C22 O24 121.8(3) yes
O23 C22 C5 127.6(3) ?
O24 C22 C5 110.6(2) ?
C26 C25 O24 110.8(3) ?
C26 C25 H25B 109.5 ?
O24 C25 H25B 109.5 ?
C26 C25 H25A 109.5 ?
O24 C25 H25A 109.5 ?
H25B C25 H25A 108.1 ?
C25 C26 H26A 109.5 ?
C25 C26 H26B 109.5 ?
H26A C26 H26B 109.5 ?
C25 C26 H26C 109.5 ?
H26A C26 H26C 109.5 ?
H26B C26 H26C 109.5 ?
C6 C27 H27A 109.5 ?
C6 C27 H27B 109.5 ?
H27A C27 H27B 109.5 ?
C6 C27 H27C 109.5 ?
H27A C27 H27C 109.5 ?
H27B C27 H27C 109.5 ?
C2 N1 C6 122.3(2) yes
C2 N1 H1 118.9 ?
C6 N1 H1 118.9 ?
C12 O14 C15 116.6(2) ?
C22 O24 C25 115.6(3) ?
C9 S8 C7 92.38(13) yes
C19 S18 C17 92.42(15) yes

loop_
_geom_bond_atom_site_label_1
_geom_bond_atom_site_label_2
_geom_bond_site_symmetry_2
_geom_bond_distance
_geom_bond_publ_flag
C2 C3 . 1.346(3) yes
C2 N1 . 1.379(3) ?
C2 C7 . 1.517(3) yes
C3 C12 . 1.463(3) ?
C3 C4 . 1.517(3) yes
C4 C17 . 1.524(3) yes
C4 C5 . 1.527(3) yes
C4 H4 . 0.9800 ?
C5 C6 . 1.343(4) yes
C5 C22 . 1.469(4) ?
C6 N1 . 1.387(3) ?
C6 C27 . 1.497(4) ?
C7 N12 . 1.439(3) yes
C7 S8 . 1.861(2) yes
C7 H7 . 0.9800 ?
C9 C10 . 1.508(4) ?
C9 S8 . 1.806(3) yes
C9 H9A . 0.9700 ?
C9 H9B . 0.9700 ?
C10 N12 . 1.457(3) ?
C10 H10A . 0.9700 ?
C10 H10B . 0.9700 ?
N12 H12 . 0.8600 ?
C12 O13 . 1.204(3) yes
C12 O14 . 1.354(3) ?
C15 O14 . 1.449(3) ?
C15 C16 . 1.455(5) ?
C15 H15A . 0.9700 ?
C15 H15B . 0.9700 ?
C16 H16A . 0.9600 ?
C16 H16B . 0.9600 ?
C16 H16C . 0.9600 ?
C17 C21 . 1.349(3) ?
C17 S18 . 1.717(3) yes
C19 C20 . 1.312(4) ?
C19 S18 . 1.700(3) ?
C19 H19 . 0.9300 ?
C20 C21 . 1.424(4) ?
C20 H20 . 0.9300 ?
C21 H21 . 0.9300 ?
C22 O23 . 1.205(3) yes
C22 O24 . 1.354(3) ?
C25 C26 . 1.365(5) ?
C25 O24 . 1.444(3) ?
C25 H25B . 0.9700 ?
C25 H25A . 0.9700 ?
C26 H26A . 0.9600 ?
C26 H26B . 0.9600 ?
C26 H26C . 0.9600 ?
C27 H27A . 0.9600 ?
C27 H27B . 0.9600 ?
C27 H27C . 0.9600 ?
N1 H1 . 0.8600 ?

loop_
_geom_hbond_atom_site_label_D
_geom_hbond_atom_site_label_H
_geom_hbond_atom_site_label_A
_geom_hbond_distance_DH
_geom_hbond_distance_HA
_geom_hbond_distance_DA
_geom_hbond_angle_DHA
_geom_hbond_publ_flag
N1 H1 N12 0.86 2.27 2.652(2) 107 yes

loop_
_geom_torsion_atom_site_label_1
_geom_torsion_atom_site_label_2
_geom_torsion_atom_site_label_3
_geom_torsion_atom_site_label_4
_geom_torsion
_geom_torsion_publ_flag
N1 C2 C3 C12 168.0(2) ?
C7 C2 C3 C12 -9.9(4) ?
N1 C2 C3 C4 -12.6(3) ?
C7 C2 C3 C4 169.4(2) yes
C2 C3 C4 C17 -89.3(3) yes
C12 C3 C4 C17 90.1(3) ?
C2 C3 C4 C5 34.2(3) yes
C12 C3 C4 C5 -146.4(2) ?
C3 C4 C5 C6 -31.0(3) ?
C17 C4 C5 C6 90.9(3) yes
C3 C4 C5 C22 152.1(2) ?
C17 C4 C5 C22 -86.0(3) ?
C22 C5 C6 N1 -177.1(2) ?
C4 C5 C6 N1 6.0(3) ?
C22 C5 C6 C27 0.6(4) ?
C4 C5 C6 C27 -176.2(2) ?
C3 C2 C7 N12 173.7(2) ?
N1 C2 C7 N12 -4.4(3) ?
C3 C2 C7 S8 -65.8(3) ?
N1 C2 C7 S8 116.07(19) ?
S8 C9 C10 N12 -38.0(3) ?
C2 C7 N12 C10 96.5(2) ?
S8 C7 N12 C10 -25.0(2) yes
C9 C10 N12 C7 41.9(3) ?
C2 C3 C12 O13 8.8(4) ?
C4 C3 C12 O13 -170.6(2) yes
C2 C3 C12 O14 -171.5(2) yes
C4 C3 C12 O14 9.1(3) ?
C3 C4 C17 C21 -2.0(4) ?
C5 C4 C17 C21 -124.1(3) ?
C3 C4 C17 S18 178.65(18) ?
C5 C4 C17 S18 56.6(3) ?
S18 C19 C20 C21 0.3(4) ?
C4 C17 C21 C20 -179.1(3) ?
S18 C17 C21 C20 0.3(3) ?
C19 C20 C21 C17 -0.4(4) ?
C6 C5 C22 O23 -4.9(4) ?
C4 C5 C22 O23 171.9(3) yes
C6 C5 C22 O24 177.3(2) yes
C4 C5 C22 O24 -5.9(3) ?
C3 C2 N1 C6 -16.7(3) ?
C7 C2 N1 C6 161.5(2) yes
C5 C6 N1 C2 20.1(3) yes
C27 C6 N1 C2 -158.0(2) ?
O13 C12 O14 C15 -5.3(4) ?
C3 C12 O14 C15 175.0(2) ?
C16 C15 O14 C12 -89.3(4) ?
O23 C22 O24 C25 -4.2(4) ?
C5 C22 O24 C25 173.8(2) ?
C26 C25 O24 C22 -177.7(4) ?
C10 C9 S8 C7 20.1(2) yes
N12 C7 S8 C9 1.93(18) ?
C2 C7 S8 C9 -122.50(19) ?
C20 C19 S18 C17 -0.1(3) ?
C21 C17 S18 C19 -0.1(2) ?
C4 C17 S18 C19 179.4(2) ?
